data_7105281
loop_
_publ_author_name
'Pan, Xiang-Qiang'
'Zou, Jian-Ping'
'Zhang, Guang-Liang'
'Zhang, Wei'

_publ_section_title
;
 Manganese(III)-mediated direct phosphonation of arylalkenes and
 arylalkynes.
;
_journal_issue 10
_journal_name_full 'Chemical communications (Cambridge, England)'
_journal_page_first 1721
_journal_page_last 1723
_journal_paper_doi 10.1039/b925951a
_journal_volume 46
_journal_year 2010
_chemical_formula_moiety 'C11 H14 N O4 P'
_chemical_formula_sum 'C11 H14 N O4 P'
_chemical_formula_weight 255.20
_chemical_name_systematic
;
?
;
_space_group_IT_number 14
_symmetry_cell_setting monoclinic
_symmetry_Int_Tables_number 14
_symmetry_space_group_name_Hall '-P 2ybc'
_symmetry_space_group_name_H-M 'P 1 21/c 1'
_atom_sites_solution_hydrogens geom
_atom_sites_solution_primary direct
_atom_sites_solution_secondary difmap
_audit_creation_method SHELXL-97
_cell_angle_alpha 90.00
_cell_angle_beta 105.924(4)
_cell_angle_gamma 90.00
_cell_formula_units_Z 12
_cell_length_a 24.732(4)
_cell_length_b 9.2832(11)
_cell_length_c 18.052(3)
_cell_measurement_reflns_used 11409
_cell_measurement_temperature 293(2)
_cell_measurement_theta_max 25.3
_cell_measurement_theta_min 3.1
_cell_volume 3985.5(9)
_computing_cell_refinement CrystalClear
_computing_data_collection CrystalClear
_computing_data_reduction CrystalStructure
_computing_structure_refinement 'SHELXL-97 (Sheldrick, 1997)'
_computing_structure_solution 'SHELXS-97 (Sheldrick, 1990)'
_diffrn_ambient_temperature 293(2)
_diffrn_detector_area_resol_mean 7.31
_diffrn_measured_fraction_theta_full 0.998
_diffrn_measured_fraction_theta_max 0.998
_diffrn_measurement_device_type 'Rigaku Mercury'
_diffrn_measurement_method \w
_diffrn_radiation_monochromator graphite
_diffrn_radiation_source 'fine-focus sealed tube'
_diffrn_radiation_type MoK\a
_diffrn_radiation_wavelength 0.71070
_diffrn_reflns_av_R_equivalents 0.0649
_diffrn_reflns_av_sigmaI/netI 0.0680
_diffrn_reflns_limit_h_max 29
_diffrn_reflns_limit_h_min -29
_diffrn_reflns_limit_k_max 11
_diffrn_reflns_limit_k_min -10
_diffrn_reflns_limit_l_max 21
_diffrn_reflns_limit_l_min -21
_diffrn_reflns_number 37451
_diffrn_reflns_theta_full 25.35
_diffrn_reflns_theta_max 25.35
_diffrn_reflns_theta_min 3.15
_exptl_absorpt_coefficient_mu 0.209
_exptl_absorpt_correction_T_max 0.939
_exptl_absorpt_correction_T_min 0.756
_exptl_absorpt_correction_type multi-scan
_exptl_absorpt_process_details 'Jacobson, R. (1998) Private communication'
_exptl_crystal_colour colorless
_exptl_crystal_density_diffrn 1.276
_exptl_crystal_density_method 'not measured'
_exptl_crystal_description block
_exptl_crystal_F_000 1608
_exptl_crystal_size_max 0.45
_exptl_crystal_size_mid 0.40
_exptl_crystal_size_min 0.30
_refine_diff_density_max 0.181
_refine_diff_density_min -0.321
_refine_diff_density_rms 0.052
_refine_ls_extinction_method none
_refine_ls_goodness_of_fit_ref 1.170
_refine_ls_hydrogen_treatment constr
_refine_ls_matrix_type full
_refine_ls_number_parameters 466
_refine_ls_number_reflns 7277
_refine_ls_number_restraints 0
_refine_ls_restrained_S_all 1.170
_refine_ls_R_factor_all 0.1245
_refine_ls_R_factor_gt 0.0837
_refine_ls_shift/su_max 0.000
_refine_ls_shift/su_mean 0.000
_refine_ls_structure_factor_coef Fsqd
_refine_ls_weighting_details 'calc w=1/[\s^2^(Fo^2^)+(0.0460P)^2^+2.8253P] where P=(Fo^2^+2Fc^2^)/3'
_refine_ls_weighting_scheme calc
_refine_ls_wR_factor_gt 0.1495
_refine_ls_wR_factor_ref 0.1667
_reflns_number_gt 5067
_reflns_number_total 7277
_reflns_threshold_expression >2sigma(I)
_cod_data_source_file b925951a.txt
_cod_data_source_block shelxl
_cod_original_sg_symbol_H-M 'P 21/c'
_cod_database_code 7105281

loop_
_symmetry_equiv_pos_as_xyz
'x, y, z'
'-x, y+1/2, -z+1/2'
'-x, -y, -z'
'x, -y-1/2, z-1/2'

loop_
_atom_site_label
_atom_site_type_symbol
_atom_site_fract_x
_atom_site_fract_y
_atom_site_fract_z
_atom_site_U_iso_or_equiv
_atom_site_adp_type
_atom_site_occupancy
_atom_site_symmetry_multiplicity
_atom_site_calc_flag
_atom_site_refinement_flags
_atom_site_disorder_assembly
_atom_site_disorder_group
P1 P 0.49431(5) 0.36683(11) 0.32257(6) 0.0508(3) Uani 1 1 d . . .
P2 P 0.08218(4) 0.35293(12) 0.47825(6) 0.0511(3) Uani 1 1 d . . .
P3 P 0.09839(5) 0.84863(12) 0.34450(6) 0.0561(3) Uani 1 1 d . . .
O1 O 0.45732(11) 0.1618(3) 0.46073(13) 0.0560(7) Uani 1 1 d . . .
O2 O 0.47852(11) 0.4373(3) 0.24747(14) 0.0582(7) Uani 1 1 d . . .
O3 O 0.49083(17) 0.4634(3) 0.39189(17) 0.0936(12) Uani 1 1 d . . .
O4 O 0.55634(12) 0.3141(4) 0.34828(19) 0.0836(10) Uani 1 1 d . . .
O5 O 0.13276(12) 0.1934(3) 0.65189(14) 0.0604(7) Uani 1 1 d . . .
O6 O 0.09363(12) 0.4262(3) 0.41299(15) 0.0730(9) Uani 1 1 d . . .
O7 O 0.02740(11) 0.2599(3) 0.46047(17) 0.0730(8) Uani 1 1 d . . .
O8 O 0.06923(13) 0.4518(3) 0.54151(16) 0.0708(8) Uani 1 1 d . . .
O9 O 0.03932(12) 0.7815(4) 0.30814(17) 0.0852(10) Uani 1 1 d . . .
O10 O 0.14476(12) 0.6767(3) 0.20657(14) 0.0583(7) Uani 1 1 d . . .
O11 O 0.10888(13) 0.9053(3) 0.42237(15) 0.0792(9) Uani 1 1 d . . .
O12 O 0.09756(14) 0.9640(3) 0.28099(16) 0.0734(9) Uani 1 1 d . . .
N1 N 0.49763(13) 0.0087(3) 0.39486(17) 0.0536(8) Uani 1 1 d . . .
H1A H 0.5096 -0.0474 0.4338 0.064 Uiso 1 1 calc R . .
H1B H 0.5044 -0.0112 0.3518 0.064 Uiso 1 1 calc R . .
N2 N 0.12073(14) 0.0053(3) 0.57116(17) 0.0565(9) Uani 1 1 d . . .
H2A H 0.1151 -0.0537 0.6050 0.068 Uiso 1 1 calc R . .
H2B H 0.1198 -0.0252 0.5258 0.068 Uiso 1 1 calc R . .
N3 N 0.11578(14) 0.4993(3) 0.27140(17) 0.0613(9) Uani 1 1 d . . .
H3A H 0.1074 0.4431 0.2320 0.074 Uiso 1 1 calc R . .
H3B H 0.1107 0.4711 0.3144 0.074 Uiso 1 1 calc R . .
C1 C 0.45071(15) 0.2185(4) 0.32981(19) 0.0408(8) Uani 1 1 d . . .
C2 C 0.46875(15) 0.1259(4) 0.4012(2) 0.0432(8) Uani 1 1 d . . .
C3 C 0.5137(3) 0.6029(5) 0.4052(3) 0.124(2) Uani 1 1 d . . .
H3C H 0.5066 0.6418 0.4509 0.186 Uiso 1 1 calc R . .
H3D H 0.4965 0.6635 0.3620 0.186 Uiso 1 1 calc R . .
H3E H 0.5535 0.5986 0.4117 0.186 Uiso 1 1 calc R . .
C4 C 0.5843(2) 0.2640(6) 0.2929(4) 0.107(2) Uani 1 1 d . . .
H4A H 0.5734 0.1663 0.2789 0.160 Uiso 1 1 calc R . .
H4B H 0.6242 0.2685 0.3149 0.160 Uiso 1 1 calc R . .
H4C H 0.5738 0.3237 0.2478 0.160 Uiso 1 1 calc R . .
C5 C 0.40431(15) 0.1999(4) 0.2716(2) 0.0477(9) Uani 1 1 d . . .
H5 H 0.4002 0.2656 0.2315 0.057 Uiso 1 1 calc R . .
C6 C 0.35875(16) 0.0935(4) 0.2602(2) 0.0542(10) Uani 1 1 d . . .
C7 C 0.32247(19) 0.0798(5) 0.1868(3) 0.0813(14) Uani 1 1 d . . .
H7 H 0.3274 0.1379 0.1472 0.098 Uiso 1 1 calc R . .
C8 C 0.2788(2) -0.0193(7) 0.1718(4) 0.0996(18) Uani 1 1 d . . .
H8 H 0.2549 -0.0274 0.1223 0.120 Uiso 1 1 calc R . .
C9 C 0.2709(2) -0.1040(7) 0.2286(4) 0.0993(18) Uani 1 1 d . . .
H9 H 0.2417 -0.1704 0.2183 0.119 Uiso 1 1 calc R . .
C10 C 0.3060(2) -0.0917(6) 0.3007(4) 0.1021(19) Uani 1 1 d . . .
H10 H 0.3002 -0.1496 0.3399 0.123 Uiso 1 1 calc R . .
C11 C 0.35006(19) 0.0051(5) 0.3171(3) 0.0758(14) Uani 1 1 d . . .
H11 H 0.3740 0.0107 0.3668 0.091 Uiso 1 1 calc R . .
C12 C 0.13898(14) 0.2374(4) 0.52551(18) 0.0411(8) Uani 1 1 d . . .
C13 C 0.13073(15) 0.1419(4) 0.58865(19) 0.0423(8) Uani 1 1 d . . .
C14 C 0.0085(2) 0.1823(7) 0.3895(4) 0.118(2) Uani 1 1 d . . .
H14A H -0.0116 0.2464 0.3497 0.176 Uiso 1 1 calc R . .
H14B H -0.0159 0.1054 0.3956 0.176 Uiso 1 1 calc R . .
H14C H 0.0403 0.1432 0.3757 0.176 Uiso 1 1 calc R . .
C15 C 0.1074(3) 0.5633(6) 0.5755(3) 0.114(2) Uani 1 1 d . . .
H15A H 0.1446 0.5242 0.5939 0.171 Uiso 1 1 calc R . .
H15B H 0.0963 0.6047 0.6178 0.171 Uiso 1 1 calc R . .
H15C H 0.1071 0.6365 0.5378 0.171 Uiso 1 1 calc R . .
C16 C 0.18678(15) 0.2442(4) 0.5051(2) 0.0500(9) Uani 1 1 d . . .
H16 H 0.1862 0.3087 0.4655 0.060 Uiso 1 1 calc R . .
C17 C 0.24022(16) 0.1671(5) 0.5346(2) 0.0552(10) Uani 1 1 d . . .
C18 C 0.28011(19) 0.1841(6) 0.4946(3) 0.0863(16) Uani 1 1 d . . .
H18 H 0.2721 0.2414 0.4507 0.104 Uiso 1 1 calc R . .
C19 C 0.3321(2) 0.1167(8) 0.5195(3) 0.110(2) Uani 1 1 d . . .
H19 H 0.3583 0.1282 0.4915 0.132 Uiso 1 1 calc R . .
C20 C 0.3451(2) 0.0345(7) 0.5837(4) 0.1030(19) Uani 1 1 d . . .
H20 H 0.3798 -0.0113 0.5997 0.124 Uiso 1 1 calc R . .
C21 C 0.3065(2) 0.0193(6) 0.6252(3) 0.0970(17) Uani 1 1 d . . .
H21 H 0.3152 -0.0367 0.6696 0.116 Uiso 1 1 calc R . .
C22 C 0.25548(19) 0.0858(6) 0.6017(3) 0.0801(14) Uani 1 1 d . . .
H22 H 0.2303 0.0765 0.6314 0.096 Uiso 1 1 calc R . .
C23 C 0.14935(15) 0.7173(4) 0.33764(19) 0.0436(9) Uani 1 1 d . . .
C24 C 0.13624(15) 0.6280(4) 0.26595(19) 0.0449(9) Uani 1 1 d . . .
C25 C 0.0061(2) 0.7149(7) 0.3513(4) 0.109(2) Uani 1 1 d . . .
H25A H 0.0191 0.6180 0.3639 0.163 Uiso 1 1 calc R . .
H25B H -0.0325 0.7132 0.3214 0.163 Uiso 1 1 calc R . .
H25C H 0.0094 0.7683 0.3979 0.163 Uiso 1 1 calc R . .
C26 C 0.1439(3) 1.0621(6) 0.2922(3) 0.111(2) Uani 1 1 d . . .
H26A H 0.1460 1.1203 0.3369 0.166 Uiso 1 1 calc R . .
H26B H 0.1385 1.1231 0.2478 0.166 Uiso 1 1 calc R . .
H26C H 0.1782 1.0088 0.2995 0.166 Uiso 1 1 calc R . .
C27 C 0.19770(16) 0.7100(4) 0.3937(2) 0.0525(10) Uani 1 1 d . . .
H27 H 0.1993 0.7696 0.4356 0.063 Uiso 1 1 calc R . .
C28 C 0.24862(17) 0.6242(5) 0.4003(2) 0.0599(11) Uani 1 1 d . . .
C29 C 0.2930(2) 0.6445(7) 0.4653(3) 0.0988(18) Uani 1 1 d . . .
H29 H 0.2888 0.7066 0.5038 0.119 Uiso 1 1 calc R . .
C30 C 0.3434(3) 0.5731(10) 0.4737(4) 0.147(3) Uani 1 1 d . . .
H30 H 0.3729 0.5887 0.5176 0.176 Uiso 1 1 calc R . .
C31 C 0.3504(3) 0.4803(9) 0.4186(4) 0.130(3) Uani 1 1 d . . .
H31 H 0.3843 0.4318 0.4252 0.155 Uiso 1 1 calc R . .
C32 C 0.3080(2) 0.4595(7) 0.3547(3) 0.1019(19) Uani 1 1 d . . .
H32 H 0.3128 0.3976 0.3166 0.122 Uiso 1 1 calc R . .
C33 C 0.2569(2) 0.5299(5) 0.3452(3) 0.0777(14) Uani 1 1 d . . .
H33 H 0.2278 0.5132 0.3009 0.093 Uiso 1 1 calc R . .

loop_
_atom_site_aniso_label
_atom_site_aniso_U_11
_atom_site_aniso_U_22
_atom_site_aniso_U_33
_atom_site_aniso_U_23
_atom_site_aniso_U_13
_atom_site_aniso_U_12
P1 0.0656(7) 0.0465(6) 0.0405(5) 0.0045(5) 0.0149(5) -0.0078(5)
P2 0.0581(6) 0.0552(6) 0.0420(6) 0.0108(5) 0.0174(5) 0.0052(5)
P3 0.0701(7) 0.0605(7) 0.0394(6) -0.0073(5) 0.0178(5) 0.0080(6)
O1 0.0829(19) 0.0547(16) 0.0377(14) 0.0033(13) 0.0288(13) 0.0116(14)
O2 0.0736(18) 0.0565(17) 0.0477(15) 0.0166(13) 0.0218(14) -0.0042(14)
O3 0.174(4) 0.0577(19) 0.0582(19) -0.0158(16) 0.048(2) -0.036(2)
O4 0.0522(18) 0.093(2) 0.095(2) 0.023(2) 0.0023(17) -0.0134(17)
O5 0.102(2) 0.0491(16) 0.0362(14) -0.0016(12) 0.0295(14) 0.0013(15)
O6 0.083(2) 0.088(2) 0.0547(17) 0.0343(16) 0.0315(15) 0.0149(17)
O7 0.0538(17) 0.088(2) 0.075(2) 0.0048(18) 0.0150(15) -0.0084(16)
O8 0.084(2) 0.074(2) 0.0591(18) 0.0001(16) 0.0285(16) 0.0241(18)
O9 0.0606(19) 0.127(3) 0.068(2) -0.016(2) 0.0166(16) -0.010(2)
O10 0.092(2) 0.0539(16) 0.0344(14) -0.0024(12) 0.0270(13) -0.0120(15)
O11 0.109(2) 0.088(2) 0.0452(16) -0.0214(16) 0.0279(16) 0.0176(19)
O12 0.099(2) 0.0618(19) 0.0618(19) 0.0089(15) 0.0254(17) 0.0187(18)
N1 0.083(2) 0.0437(18) 0.0390(17) 0.0055(14) 0.0256(16) 0.0167(17)
N2 0.095(3) 0.0447(19) 0.0344(17) -0.0013(15) 0.0256(17) -0.0108(18)
N3 0.099(3) 0.052(2) 0.0397(18) -0.0125(16) 0.0306(18) -0.0205(19)
C1 0.057(2) 0.038(2) 0.0342(19) 0.0030(15) 0.0224(17) 0.0037(17)
C2 0.054(2) 0.041(2) 0.038(2) 0.0022(17) 0.0188(17) -0.0031(18)
C3 0.207(7) 0.063(3) 0.088(4) -0.020(3) 0.015(4) -0.032(4)
C4 0.073(3) 0.075(4) 0.174(6) 0.010(4) 0.038(4) 0.013(3)
C5 0.057(2) 0.044(2) 0.045(2) 0.0078(18) 0.0189(19) 0.0044(19)
C6 0.051(2) 0.052(2) 0.060(3) 0.000(2) 0.015(2) -0.0015(19)
C7 0.064(3) 0.087(4) 0.080(3) 0.014(3) -0.002(3) -0.012(3)
C8 0.064(3) 0.111(5) 0.106(4) 0.005(4) -0.007(3) -0.020(3)
C9 0.071(4) 0.101(4) 0.125(5) -0.009(4) 0.027(4) -0.035(3)
C10 0.099(4) 0.112(5) 0.105(4) 0.011(4) 0.044(4) -0.045(4)
C11 0.075(3) 0.089(3) 0.068(3) 0.006(3) 0.027(2) -0.025(3)
C12 0.049(2) 0.044(2) 0.0325(18) 0.0006(16) 0.0162(16) -0.0010(17)
C13 0.052(2) 0.045(2) 0.0335(19) 0.0029(17) 0.0182(16) 0.0056(18)
C14 0.086(4) 0.123(5) 0.137(5) -0.062(4) 0.018(4) -0.010(4)
C15 0.118(5) 0.096(4) 0.111(5) -0.044(4) 0.003(4) -0.002(4)
C16 0.059(2) 0.052(2) 0.041(2) 0.0058(18) 0.0171(18) -0.002(2)
C17 0.053(2) 0.066(3) 0.051(2) -0.005(2) 0.0203(19) 0.001(2)
C18 0.066(3) 0.129(5) 0.071(3) 0.010(3) 0.031(3) 0.007(3)
C19 0.068(4) 0.182(7) 0.093(4) -0.002(4) 0.044(3) 0.018(4)
C20 0.071(4) 0.135(5) 0.101(5) -0.004(4) 0.022(3) 0.030(4)
C21 0.076(4) 0.118(5) 0.092(4) 0.025(3) 0.015(3) 0.033(3)
C22 0.067(3) 0.100(4) 0.075(3) 0.023(3) 0.022(2) 0.026(3)
C23 0.058(2) 0.043(2) 0.0311(18) 0.0024(16) 0.0146(17) 0.0006(18)
C24 0.056(2) 0.045(2) 0.036(2) -0.0008(17) 0.0155(17) -0.0002(18)
C25 0.080(4) 0.119(5) 0.137(5) 0.019(4) 0.046(4) -0.005(4)
C26 0.138(5) 0.091(4) 0.114(5) 0.029(4) 0.052(4) 0.003(4)
C27 0.070(3) 0.052(2) 0.036(2) 0.0007(18) 0.0156(19) -0.001(2)
C28 0.059(3) 0.069(3) 0.050(2) 0.013(2) 0.012(2) 0.001(2)
C29 0.075(3) 0.136(5) 0.071(3) -0.005(3) -0.006(3) 0.018(4)
C30 0.076(4) 0.226(9) 0.115(6) -0.011(6) -0.013(4) 0.043(5)
C31 0.081(4) 0.188(8) 0.119(6) 0.031(5) 0.026(4) 0.054(5)
C32 0.091(4) 0.126(5) 0.094(4) 0.022(4) 0.034(3) 0.044(4)
C33 0.077(3) 0.092(4) 0.064(3) 0.005(3) 0.020(2) 0.021(3)

loop_
_atom_type_symbol
_atom_type_description
_atom_type_scat_dispersion_real
_atom_type_scat_dispersion_imag
_atom_type_scat_source
C C 0.0033 0.0016 'International Tables Vol C Tables 4.2.6.8 and 6.1.1.4'
H H 0.0000 0.0000 'International Tables Vol C Tables 4.2.6.8 and 6.1.1.4'
O O 0.0106 0.0060 'International Tables Vol C Tables 4.2.6.8 and 6.1.1.4'
N N 0.0061 0.0033 'International Tables Vol C Tables 4.2.6.8 and 6.1.1.4'
P P 0.1023 0.0942 'International Tables Vol C Tables 4.2.6.8 and 6.1.1.4'

loop_
_geom_angle_atom_site_label_1
_geom_angle_atom_site_label_2
_geom_angle_atom_site_label_3
_geom_angle
_geom_angle_site_symmetry_1
_geom_angle_site_symmetry_3
_geom_angle_publ_flag
O2 P1 O4 114.15(17) . . ?
O2 P1 O3 115.34(17) . . ?
O4 P1 O3 102.0(2) . . ?
O2 P1 C1 113.77(16) . . ?
O4 P1 C1 107.64(17) . . ?
O3 P1 C1 102.62(16) . . ?
O6 P2 O7 116.26(18) . . ?
O6 P2 O8 116.18(18) . . ?
O7 P2 O8 97.73(17) . . ?
O6 P2 C12 111.43(16) . . ?
O7 P2 C12 106.83(17) . . ?
O8 P2 C12 107.16(15) . . ?
O11 P3 O9 116.70(19) . . ?
O11 P3 O12 115.01(18) . . ?
O9 P3 O12 98.21(19) . . ?
O11 P3 C23 111.86(17) . . ?
O9 P3 C23 107.25(18) . . ?
O12 P3 C23 106.54(16) . . ?
C3 O3 P1 123.9(3) . . ?
C4 O4 P1 121.1(3) . . ?
C14 O7 P2 120.9(3) . . ?
C15 O8 P2 119.8(3) . . ?
C25 O9 P3 124.0(3) . . ?
C26 O12 P3 118.8(3) . . ?
C2 N1 H1A 120.0 . . ?
C2 N1 H1B 120.0 . . ?
H1A N1 H1B 120.0 . . ?
C13 N2 H2A 120.0 . . ?
C13 N2 H2B 120.0 . . ?
H2A N2 H2B 120.0 . . ?
C24 N3 H3A 120.0 . . ?
C24 N3 H3B 120.0 . . ?
H3A N3 H3B 120.0 . . ?
C5 C1 C2 125.9(3) . . ?
C5 C1 P1 116.7(3) . . ?
C2 C1 P1 117.4(3) . . ?
O1 C2 N1 123.9(3) . . ?
O1 C2 C1 120.4(3) . . ?
N1 C2 C1 115.7(3) . . ?
O3 C3 H3C 109.5 . . ?
O3 C3 H3D 109.5 . . ?
H3C C3 H3D 109.5 . . ?
O3 C3 H3E 109.5 . . ?
H3C C3 H3E 109.5 . . ?
H3D C3 H3E 109.5 . . ?
O4 C4 H4A 109.5 . . ?
O4 C4 H4B 109.5 . . ?
H4A C4 H4B 109.5 . . ?
O4 C4 H4C 109.5 . . ?
H4A C4 H4C 109.5 . . ?
H4B C4 H4C 109.5 . . ?
C1 C5 C6 131.0(3) . . ?
C1 C5 H5 114.5 . . ?
C6 C5 H5 114.5 . . ?
C11 C6 C7 117.8(4) . . ?
C11 C6 C5 124.5(4) . . ?
C7 C6 C5 117.8(4) . . ?
C6 C7 C8 120.8(5) . . ?
C6 C7 H7 119.6 . . ?
C8 C7 H7 119.6 . . ?
C9 C8 C7 120.4(5) . . ?
C9 C8 H8 119.8 . . ?
C7 C8 H8 119.8 . . ?
C8 C9 C10 119.5(5) . . ?
C8 C9 H9 120.2 . . ?
C10 C9 H9 120.2 . . ?
C9 C10 C11 121.3(5) . . ?
C9 C10 H10 119.4 . . ?
C11 C10 H10 119.4 . . ?
C6 C11 C10 120.2(5) . . ?
C6 C11 H11 119.9 . . ?
C10 C11 H11 119.9 . . ?
C16 C12 C13 123.6(3) . . ?
C16 C12 P2 118.7(3) . . ?
C13 C12 P2 117.6(2) . . ?
O5 C13 N2 123.9(3) . . ?
O5 C13 C12 119.8(3) . . ?
N2 C13 C12 116.3(3) . . ?
O7 C14 H14A 109.5 . . ?
O7 C14 H14B 109.5 . . ?
H14A C14 H14B 109.5 . . ?
O7 C14 H14C 109.5 . . ?
H14A C14 H14C 109.5 . . ?
H14B C14 H14C 109.5 . . ?
O8 C15 H15A 109.5 . . ?
O8 C15 H15B 109.5 . . ?
H15A C15 H15B 109.5 . . ?
O8 C15 H15C 109.5 . . ?
H15A C15 H15C 109.5 . . ?
H15B C15 H15C 109.5 . . ?
C12 C16 C17 130.9(4) . . ?
C12 C16 H16 114.5 . . ?
C17 C16 H16 114.5 . . ?
C18 C17 C22 117.1(4) . . ?
C18 C17 C16 117.1(4) . . ?
C22 C17 C16 125.7(4) . . ?
C17 C18 C19 120.7(5) . . ?
C17 C18 H18 119.7 . . ?
C19 C18 H18 119.7 . . ?
C20 C19 C18 120.8(5) . . ?
C20 C19 H19 119.6 . . ?
C18 C19 H19 119.6 . . ?
C19 C20 C21 119.3(5) . . ?
C19 C20 H20 120.3 . . ?
C21 C20 H20 120.3 . . ?
C22 C21 C20 120.5(5) . . ?
C22 C21 H21 119.8 . . ?
C20 C21 H21 119.8 . . ?
C21 C22 C17 121.6(5) . . ?
C21 C22 H22 119.2 . . ?
C17 C22 H22 119.2 . . ?
C27 C23 C24 124.2(3) . . ?
C27 C23 P3 119.0(3) . . ?
C24 C23 P3 116.7(3) . . ?
O10 C24 N3 124.1(3) . . ?
O10 C24 C23 120.1(3) . . ?
N3 C24 C23 115.9(3) . . ?
O9 C25 H25A 109.5 . . ?
O9 C25 H25B 109.5 . . ?
H25A C25 H25B 109.5 . . ?
O9 C25 H25C 109.5 . . ?
H25A C25 H25C 109.5 . . ?
H25B C25 H25C 109.5 . . ?
O12 C26 H26A 109.5 . . ?
O12 C26 H26B 109.5 . . ?
H26A C26 H26B 109.5 . . ?
O12 C26 H26C 109.5 . . ?
H26A C26 H26C 109.5 . . ?
H26B C26 H26C 109.5 . . ?
C23 C27 C28 131.1(4) . . ?
C23 C27 H27 114.4 . . ?
C28 C27 H27 114.4 . . ?
C29 C28 C33 117.3(4) . . ?
C29 C28 C27 117.3(4) . . ?
C33 C28 C27 125.4(4) . . ?
C28 C29 C30 120.6(6) . . ?
C28 C29 H29 119.7 . . ?
C30 C29 H29 119.7 . . ?
C31 C30 C29 121.0(6) . . ?
C31 C30 H30 119.5 . . ?
C29 C30 H30 119.5 . . ?
C32 C31 C30 119.4(6) . . ?
C32 C31 H31 120.3 . . ?
C30 C31 H31 120.3 . . ?
C31 C32 C33 120.6(6) . . ?
C31 C32 H32 119.7 . . ?
C33 C32 H32 119.7 . . ?
C28 C33 C32 121.1(5) . . ?
C28 C33 H33 119.4 . . ?
C32 C33 H33 119.4 . . ?

loop_
_geom_bond_atom_site_label_1
_geom_bond_atom_site_label_2
_geom_bond_distance
_geom_bond_site_symmetry_2
_geom_bond_publ_flag
P1 O2 1.459(2) . ?
P1 O4 1.555(3) . ?
P1 O3 1.561(3) . ?
P1 C1 1.776(4) . ?
P2 O6 1.454(3) . ?
P2 O7 1.564(3) . ?
P2 O8 1.565(3) . ?
P2 C12 1.787(4) . ?
P3 O11 1.456(3) . ?
P3 O9 1.558(3) . ?
P3 O12 1.565(3) . ?
P3 C23 1.782(4) . ?
O1 C2 1.229(4) . ?
O3 C3 1.407(5) . ?
O4 C4 1.440(6) . ?
O5 C13 1.226(4) . ?
O7 C14 1.431(6) . ?
O8 C15 1.422(6) . ?
O9 C25 1.419(5) . ?
O10 C24 1.233(4) . ?
O12 C26 1.434(6) . ?
N1 C2 1.324(4) . ?
N1 H1A 0.8600 . ?
N1 H1B 0.8600 . ?
N2 C13 1.314(4) . ?
N2 H2A 0.8600 . ?
N2 H2B 0.8600 . ?
N3 C24 1.312(4) . ?
N3 H3A 0.8600 . ?
N3 H3B 0.8600 . ?
C1 C5 1.337(5) . ?
C1 C2 1.511(5) . ?
C3 H3C 0.9600 . ?
C3 H3D 0.9600 . ?
C3 H3E 0.9600 . ?
C4 H4A 0.9600 . ?
C4 H4B 0.9600 . ?
C4 H4C 0.9600 . ?
C5 C6 1.470(5) . ?
C5 H5 0.9300 . ?
C6 C11 1.378(5) . ?
C6 C7 1.387(6) . ?
C7 C8 1.387(7) . ?
C7 H7 0.9300 . ?
C8 C9 1.348(7) . ?
C8 H8 0.9300 . ?
C9 C10 1.357(7) . ?
C9 H9 0.9300 . ?
C10 C11 1.381(6) . ?
C10 H10 0.9300 . ?
C11 H11 0.9300 . ?
C12 C16 1.333(5) . ?
C12 C13 1.501(5) . ?
C14 H14A 0.9600 . ?
C14 H14B 0.9600 . ?
C14 H14C 0.9600 . ?
C15 H15A 0.9600 . ?
C15 H15B 0.9600 . ?
C15 H15C 0.9600 . ?
C16 C17 1.468(5) . ?
C16 H16 0.9300 . ?
C17 C18 1.382(6) . ?
C17 C22 1.389(6) . ?
C18 C19 1.389(7) . ?
C18 H18 0.9300 . ?
C19 C20 1.352(7) . ?
C19 H19 0.9300 . ?
C20 C21 1.371(7) . ?
C20 H20 0.9300 . ?
C21 C22 1.364(6) . ?
C21 H21 0.9300 . ?
C22 H22 0.9300 . ?
C23 C27 1.339(5) . ?
C23 C24 1.495(5) . ?
C25 H25A 0.9600 . ?
C25 H25B 0.9600 . ?
C25 H25C 0.9600 . ?
C26 H26A 0.9600 . ?
C26 H26B 0.9600 . ?
C26 H26C 0.9600 . ?
C27 C28 1.467(5) . ?
C27 H27 0.9300 . ?
C28 C29 1.382(6) . ?
C28 C33 1.382(6) . ?
C29 C30 1.383(8) . ?
C29 H29 0.9300 . ?
C30 C31 1.363(9) . ?
C30 H30 0.9300 . ?
C31 C32 1.343(8) . ?
C31 H31 0.9300 . ?
C32 C33 1.391(6) . ?
C32 H32 0.9300 . ?
C33 H33 0.9300 . ?

loop_
_geom_hbond_atom_site_label_D
_geom_hbond_atom_site_label_H
_geom_hbond_atom_site_label_A
_geom_hbond_distance_DH
_geom_hbond_distance_HA
_geom_hbond_distance_DA
_geom_hbond_angle_DHA
_geom_hbond_site_symmetry_A
N1 H1A O1 0.86 2.14 2.992(4) 172.4 3_656
N1 H1B O2 0.86 2.01 2.867(4) 178.4 2_645
N2 H2A O10 0.86 2.11 2.896(4) 151.2 4_566
N2 H2B O11 0.86 1.92 2.780(4) 173.7 1_545
N3 H3A O5 0.86 2.14 2.920(4) 150.3 4_565
N3 H3B O6 0.86 1.98 2.839(4) 173.4 .

loop_
_geom_torsion_atom_site_label_1
_geom_torsion_atom_site_label_2
_geom_torsion_atom_site_label_3
_geom_torsion_atom_site_label_4
_geom_torsion
_geom_torsion_site_symmetry_1
_geom_torsion_site_symmetry_2
_geom_torsion_site_symmetry_3
_geom_torsion_site_symmetry_4
_geom_torsion_publ_flag
O2 P1 O3 C3 -48.2(5) . . . . ?
O4 P1 O3 C3 76.1(5) . . . . ?
C1 P1 O3 C3 -172.4(4) . . . . ?
O2 P1 O4 C4 -33.0(4) . . . . ?
O3 P1 O4 C4 -158.1(4) . . . . ?
C1 P1 O4 C4 94.3(4) . . . . ?
O6 P2 O7 C14 35.2(4) . . . . ?
O8 P2 O7 C14 159.5(4) . . . . ?
C12 P2 O7 C14 -89.8(4) . . . . ?
O6 P2 O8 C15 -53.4(4) . . . . ?
O7 P2 O8 C15 -177.8(4) . . . . ?
C12 P2 O8 C15 71.9(4) . . . . ?
O11 P3 O9 C25 -29.0(5) . . . . ?
O12 P3 O9 C25 -152.5(4) . . . . ?
C23 P3 O9 C25 97.3(4) . . . . ?
O11 P3 O12 C26 51.6(4) . . . . ?
O9 P3 O12 C26 176.2(4) . . . . ?
C23 P3 O12 C26 -73.0(4) . . . . ?
O2 P1 C1 C5 -9.3(3) . . . . ?
O4 P1 C1 C5 -136.9(3) . . . . ?
O3 P1 C1 C5 116.0(3) . . . . ?
O2 P1 C1 C2 171.4(2) . . . . ?
O4 P1 C1 C2 43.9(3) . . . . ?
O3 P1 C1 C2 -63.3(3) . . . . ?
C5 C1 C2 O1 -95.8(5) . . . . ?
P1 C1 C2 O1 83.3(4) . . . . ?
C5 C1 C2 N1 85.2(5) . . . . ?
P1 C1 C2 N1 -95.6(3) . . . . ?
C2 C1 C5 C6 1.5(6) . . . . ?
P1 C1 C5 C6 -177.7(3) . . . . ?
C1 C5 C6 C11 13.4(7) . . . . ?
C1 C5 C6 C7 -165.8(4) . . . . ?
C11 C6 C7 C8 0.3(7) . . . . ?
C5 C6 C7 C8 179.5(5) . . . . ?
C6 C7 C8 C9 0.2(9) . . . . ?
C7 C8 C9 C10 0.0(9) . . . . ?
C8 C9 C10 C11 -0.6(10) . . . . ?
C7 C6 C11 C10 -0.9(7) . . . . ?
C5 C6 C11 C10 180.0(4) . . . . ?
C9 C10 C11 C6 1.1(9) . . . . ?
O6 P2 C12 C16 9.1(4) . . . . ?
O7 P2 C12 C16 137.0(3) . . . . ?
O8 P2 C12 C16 -119.0(3) . . . . ?
O6 P2 C12 C13 -173.4(3) . . . . ?
O7 P2 C12 C13 -45.4(3) . . . . ?
O8 P2 C12 C13 58.5(3) . . . . ?
C16 C12 C13 O5 102.1(4) . . . . ?
P2 C12 C13 O5 -75.4(4) . . . . ?
C16 C12 C13 N2 -78.9(5) . . . . ?
P2 C12 C13 N2 103.7(3) . . . . ?
C13 C12 C16 C17 0.7(6) . . . . ?
P2 C12 C16 C17 178.1(3) . . . . ?
C12 C16 C17 C18 171.9(4) . . . . ?
C12 C16 C17 C22 -12.3(7) . . . . ?
C22 C17 C18 C19 2.8(8) . . . . ?
C16 C17 C18 C19 179.0(5) . . . . ?
C17 C18 C19 C20 -0.9(9) . . . . ?
C18 C19 C20 C21 -0.8(10) . . . . ?
C19 C20 C21 C22 0.3(10) . . . . ?
C20 C21 C22 C17 1.8(9) . . . . ?
C18 C17 C22 C21 -3.3(8) . . . . ?
C16 C17 C22 C21 -179.1(5) . . . . ?
O11 P3 C23 C27 -17.0(4) . . . . ?
O9 P3 C23 C27 -146.2(3) . . . . ?
O12 P3 C23 C27 109.5(3) . . . . ?
O11 P3 C23 C24 166.8(3) . . . . ?
O9 P3 C23 C24 37.7(3) . . . . ?
O12 P3 C23 C24 -66.7(3) . . . . ?
C27 C23 C24 O10 -95.0(5) . . . . ?
P3 C23 C24 O10 80.9(4) . . . . ?
C27 C23 C24 N3 85.0(5) . . . . ?
P3 C23 C24 N3 -99.1(4) . . . . ?
C24 C23 C27 C28 2.2(6) . . . . ?
P3 C23 C27 C28 -173.6(3) . . . . ?
C23 C27 C28 C29 177.9(4) . . . . ?
C23 C27 C28 C33 1.2(7) . . . . ?
C33 C28 C29 C30 0.4(8) . . . . ?
C27 C28 C29 C30 -176.6(6) . . . . ?
C28 C29 C30 C31 -0.6(12) . . . . ?
C29 C30 C31 C32 1.0(13) . . . . ?
C30 C31 C32 C33 -1.1(11) . . . . ?
C29 C28 C33 C32 -0.6(7) . . . . ?
C27 C28 C33 C32 176.1(4) . . . . ?
C31 C32 C33 C28 0.9(9) . . . . ?
